data_4003395
loop_
_publ_author_name
'Shao, Zhichao'
'Huang, Chao'
'Dang, Jian'
'Wu, Qiong'
'Liu, Yeye'
'Ding, Jie'
'Hou, Hongwei'

_publ_section_title
;
 Modulation of Magnetic Behavior and Hg2+ Removal by Solvent-Assisted
 Linker Exchange Based on a Water-Stable 3D MOF
;
_journal_issue 21
_journal_name_full 'Chemistry of Materials'
_journal_page_first 7979
_journal_paper_doi 10.1021/acs.chemmater.8b03621
_journal_volume 30
_journal_year 2018
_chemical_formula_sum 'C19 H27 N5 Ni1.5 O13.5'
_chemical_formula_weight 629.52
_space_group_IT_number 15
_space_group_name_Hall '-C 2yc'
_space_group_name_H-M_alt 'C 1 2/c 1'
_symmetry_cell_setting monoclinic
_symmetry_space_group_name_H-M 'C 1 2/c 1'
_atom_sites_solution_hydrogens geom
_atom_sites_solution_primary direct
_atom_sites_solution_secondary difmap
_audit_creation_method SHELXL-97
_cell_angle_alpha 90.00
_cell_angle_beta 124.309(7)
_cell_angle_gamma 90.00
_cell_formula_units_Z 8
_cell_length_a 30.290(9)
_cell_length_b 10.010(2)
_cell_length_c 22.716(6)
_cell_measurement_reflns_used 9903
_cell_measurement_temperature 273(2)
_cell_measurement_theta_max 27.54
_cell_measurement_theta_min 2.64
_cell_volume 5689(3)
_computing_structure_refinement 'SHELXL-97 (Sheldrick, 1997)'
_computing_structure_solution 'SHELXS-97 (Sheldrick, 1990)'
_diffrn_ambient_temperature 273(2)
_diffrn_measured_fraction_theta_full 0.997
_diffrn_measured_fraction_theta_max 0.997
_diffrn_measurement_device_type 'Bruker D8 VENTURE PHOTON'
_diffrn_measurement_method '\f and \w scans'
_diffrn_radiation_monochromator graphite
_diffrn_radiation_source 'fine-focus sealed tube'
_diffrn_radiation_type MoK\a
_diffrn_radiation_wavelength 0.71073
_diffrn_reflns_av_R_equivalents 0.0328
_diffrn_reflns_av_sigmaI/netI 0.0207
_diffrn_reflns_limit_h_max 39
_diffrn_reflns_limit_h_min -39
_diffrn_reflns_limit_k_max 13
_diffrn_reflns_limit_k_min -12
_diffrn_reflns_limit_l_max 29
_diffrn_reflns_limit_l_min -29
_diffrn_reflns_number 50892
_diffrn_reflns_theta_full 27.55
_diffrn_reflns_theta_max 27.55
_diffrn_reflns_theta_min 2.17
_exptl_absorpt_coefficient_mu 1.072
_exptl_absorpt_correction_T_max 0.9003
_exptl_absorpt_correction_T_min 0.8732
_exptl_absorpt_correction_type multi-scan
_exptl_absorpt_process_details 'SADABS(Bruker 2000)'
_exptl_crystal_colour yellow
_exptl_crystal_density_diffrn 1.470
_exptl_crystal_density_method 'not measured'
_exptl_crystal_description Block
_exptl_crystal_F_000 2608
_exptl_crystal_size_max 0.13
_exptl_crystal_size_mid 0.11
_exptl_crystal_size_min 0.10
_refine_diff_density_max 1.678
_refine_diff_density_min -0.838
_refine_diff_density_rms 0.139
_refine_ls_extinction_method none
_refine_ls_goodness_of_fit_ref 1.065
_refine_ls_hydrogen_treatment mixed
_refine_ls_matrix_type full
_refine_ls_number_parameters 342
_refine_ls_number_reflns 6557
_refine_ls_number_restraints 36
_refine_ls_restrained_S_all 1.073
_refine_ls_R_factor_all 0.0612
_refine_ls_R_factor_gt 0.0512
_refine_ls_shift/su_max 0.001
_refine_ls_shift/su_mean 0.000
_refine_ls_structure_factor_coef Fsqd
_refine_ls_weighting_details 'calc w=1/[\s^2^(Fo^2^)+(0.1152P)^2^+17.2332P] where P=(Fo^2^+2Fc^2^)/3'
_refine_ls_weighting_scheme calc
_refine_ls_wR_factor_gt 0.1681
_refine_ls_wR_factor_ref 0.1783
_reflns_number_gt 5555
_reflns_number_total 6557
_reflns_threshold_expression >2sigma(I)
_cod_data_source_file cm8b03621_si_006.cif
_cod_data_source_block mo_180309d_0m
_cod_depositor_comments
;
The following automatic conversions were performed:

data item '_symmetry_cell_setting' value 'Monoclinic' was changed to
'monoclinic' in accordance with the
/home/saulius/struct/COD-crude-data/automatic-downloads/DataCite-retrospective/ACS/depositions/lib/dictionaries/cif_core.dic
dictionary named 'cif_core.dic' version 2.4.2 last updated on
2011-04-26.

Automatic conversion script
Id: cif_fix_values 6909 2019-04-08 15:41:33Z antanas 
;
_cod_original_sg_symbol_H-M 'C2/c  '
_cod_original_formula_sum 'C19 H27 N5 Ni1.50 O13.50'
_cod_database_code 4003395

loop_
_symmetry_equiv_pos_as_xyz
'x, y, z'
'-x, y, -z+1/2'
'x+1/2, y+1/2, z'
'-x+1/2, y+1/2, -z+1/2'
'-x, -y, -z'
'x, -y, z-1/2'
'-x+1/2, -y+1/2, -z'
'x+1/2, -y+1/2, z-1/2'

loop_
_atom_site_label
_atom_site_type_symbol
_atom_site_fract_x
_atom_site_fract_y
_atom_site_fract_z
_atom_site_U_iso_or_equiv
_atom_site_adp_type
_atom_site_occupancy
_atom_site_symmetry_multiplicity
_atom_site_calc_flag
_atom_site_refinement_flags
Ni1 Ni 0.2500 0.7500 0.5000 0.01551(15) Uani 1 2 d S
Ni2 Ni 0.309334(16) 1.15002(3) 0.406323(19) 0.01919(14) Uani 1 1 d .
O1 O 0.27116(9) 0.8736(2) 0.44659(11) 0.0220(5) Uani 1 1 d .
O2 O 0.29069(9) 0.5877(2) 0.49279(11) 0.0233(5) Uani 1 1 d .
N3 N 0.67786(10) 0.8048(3) 0.90474(13) 0.0222(5) Uani 1 1 d .
O4 O 0.31536(10) 0.3575(2) 0.42080(13) 0.0287(5) Uani 1 1 d .
O5 O 0.24349(9) 0.2687(2) 0.32854(12) 0.0252(5) Uani 1 1 d .
O6 O 0.28112(10) 0.9665(2) 0.36587(12) 0.0257(5) Uani 1 1 d .
O7 O 0.27612(11) 1.1388(2) 0.46550(14) 0.0328(6) Uani 1 1 d .
H7A H 0.2970 1.1756 0.5058 0.049 Uiso 1 1 d R
H7B H 0.2748 1.0575 0.4753 0.049 Uiso 1 1 d R
O8 O 0.35743(10) 0.6320(3) 0.48146(14) 0.0362(6) Uani 1 1 d .
N1 N 0.15647(11) 0.6555(3) 0.15390(13) 0.0240(6) Uani 1 1 d .
H1A H 0.1385 0.7328 0.1444 0.029 Uiso 1 1 calc R
H1B H 0.1326 0.5886 0.1389 0.029 Uiso 1 1 calc R
N2 N 0.38168(11) 1.0980(3) 0.49827(14) 0.0274(6) Uani 1 1 d .
C1 C 0.31039(12) 0.6120(3) 0.45679(15) 0.0198(6) Uani 1 1 d .
C2 C 0.27002(12) 0.6206(3) 0.37662(15) 0.0166(5) Uani 1 1 d .
C3 C 0.25010(12) 0.5073(3) 0.33311(14) 0.0174(5) Uani 1 1 d .
C4 C 0.27029(13) 0.3709(3) 0.36269(15) 0.0206(6) Uani 1 1 d .
C5 C 0.21169(12) 0.5189(3) 0.26023(15) 0.0198(6) Uani 1 1 d .
H5 H 0.1982 0.4426 0.2321 0.024 Uiso 1 1 calc R
C6 C 0.19342(12) 0.6442(3) 0.22923(15) 0.0194(6) Uani 1 1 d .
C7 C 0.21299(13) 0.7571(3) 0.27143(16) 0.0208(6) Uani 1 1 d .
H7 H 0.2012 0.8410 0.2508 0.025 Uiso 1 1 calc R
C8 C 0.25038(12) 0.7458(3) 0.34496(15) 0.0178(6) Uani 1 1 d .
C9 C 0.26885(12) 0.8704(3) 0.38926(15) 0.0178(5) Uani 1 1 d .
C10 C 0.39590(15) 0.9708(4) 0.5188(2) 0.0379(9) Uani 1 1 d .
H10 H 0.3735 0.9030 0.4887 0.045 Uiso 1 1 calc R
C11 C 0.44231(16) 0.9364(4) 0.5828(2) 0.0425(9) Uani 1 1 d .
H11 H 0.4510 0.8473 0.5958 0.051 Uiso 1 1 calc R
C12 C 0.47534(15) 1.0368(4) 0.62671(19) 0.0399(9) Uani 1 1 d .
C13 C 0.46109(18) 1.1664(5) 0.6065(2) 0.0513(12) Uani 1 1 d .
H13 H 0.4830 1.2354 0.6360 0.062 Uiso 1 1 calc R
C14 C 0.41412(16) 1.1946(4) 0.5423(2) 0.0420(9) Uani 1 1 d .
H14 H 0.4046 1.2834 0.5291 0.050 Uiso 1 1 calc R
N15 N 0.52463(15) 1.0134(4) 0.69424(19) 0.0547(10) Uani 1 1 d .
N16 N 0.53465(15) 0.8993(4) 0.71012(19) 0.0552(10) Uani 1 1 d .
C17 C 0.58449(15) 0.8746(4) 0.77788(19) 0.0378(9) Uani 1 1 d .
C18 C 0.59577(18) 0.7425(4) 0.7978(2) 0.0461(11) Uani 1 1 d .
H18 H 0.5723 0.6754 0.7687 0.055 Uiso 1 1 calc R
C19 C 0.64247(15) 0.7120(4) 0.86169(18) 0.0355(8) Uani 1 1 d .
H19 H 0.6498 0.6229 0.8756 0.043 Uiso 1 1 calc R
C20 C 0.66642(13) 0.9327(3) 0.88354(17) 0.0273(7) Uani 1 1 d .
H20 H 0.6910 0.9980 0.9127 0.033 Uiso 1 1 calc R
C21 C 0.62036(15) 0.9723(4) 0.82105(19) 0.0351(8) Uani 1 1 d .
H21 H 0.6136 1.0620 0.8083 0.042 Uiso 1 1 calc R
O9 O 0.17415(11) 0.1548(3) 0.43019(12) 0.0528(8) Uani 1 1 d G
H9A H 0.1784 0.0769 0.4475 0.079 Uiso 1 1 d G
H9B H 0.1493 0.1533 0.3860 0.079 Uiso 1 1 d G
O11 O 1.0001(5) 0.0250(8) 0.2503(10) 0.103(2) Uani 1 2 d SGU
O12 O 0.14089(11) 0.1856(3) 0.21587(12) 0.137(3) Uani 1 1 d GU
H12A H 0.1667 0.2196 0.2544 0.206 Uiso 1 1 d G
H12B H 0.1499 0.1045 0.2176 0.206 Uiso 1 1 d G
O10 O 0.09181(9) 0.1614(3) 0.28589(13) 0.130(2) Uani 1 1 d GU
H10A H 0.0969 0.2165 0.2618 0.195 Uiso 1 1 d G
H10B H 0.0621 0.1847 0.2784 0.195 Uiso 1 1 d G
O14 O 0.45538(11) 0.5492(4) 0.6044(2) 0.138(3) Uani 1 1 d GU
H14A H 0.4403 0.6107 0.5733 0.207 Uiso 1 1 d G
H14B H 0.4297 0.5061 0.6005 0.207 Uiso 1 1 d G
O13 O 0.11747(16) -0.0371(4) 0.12228(17) 0.155(3) Uani 1 1 d GU
H13A H 0.1031 0.0359 0.1008 0.233 Uiso 1 1 d G
H13B H 0.0920 -0.0817 0.1182 0.233 Uiso 1 1 d G
O15 O 0.08427(12) 0.4152(4) 0.11595(13) 0.150(3) Uani 1 1 d GU

loop_
_atom_site_aniso_label
_atom_site_aniso_U_11
_atom_site_aniso_U_22
_atom_site_aniso_U_33
_atom_site_aniso_U_23
_atom_site_aniso_U_13
_atom_site_aniso_U_12
Ni1 0.0193(3) 0.0134(3) 0.0095(2) -0.00103(17) 0.0055(2) -0.00232(17)
Ni2 0.0266(2) 0.0114(2) 0.0122(2) 0.00109(12) 0.00647(17) 0.00170(13)
O1 0.0362(12) 0.0136(9) 0.0176(10) -0.0025(8) 0.0160(9) -0.0050(8)
O2 0.0332(12) 0.0196(10) 0.0152(9) 0.0017(8) 0.0125(9) 0.0044(9)
N3 0.0198(12) 0.0275(13) 0.0122(11) 0.0027(10) 0.0048(10) 0.0029(10)
O4 0.0346(13) 0.0154(11) 0.0199(11) 0.0002(8) 0.0055(10) 0.0031(8)
O5 0.0317(12) 0.0126(9) 0.0219(11) 0.0003(8) 0.0093(10) 0.0005(8)
O6 0.0457(14) 0.0132(10) 0.0211(10) -0.0009(8) 0.0206(10) -0.0050(9)
O7 0.0514(16) 0.0237(12) 0.0288(12) -0.0013(9) 0.0259(12) 0.0009(10)
O8 0.0244(12) 0.0430(15) 0.0303(13) 0.0000(11) 0.0089(11) -0.0047(10)
N1 0.0274(14) 0.0226(13) 0.0140(12) 0.0004(9) 0.0069(11) 0.0037(10)
N2 0.0248(13) 0.0313(15) 0.0169(12) 0.0061(11) 0.0062(11) 0.0069(11)
C1 0.0248(15) 0.0130(12) 0.0159(13) -0.0017(10) 0.0081(12) 0.0015(11)
C2 0.0233(14) 0.0120(12) 0.0151(13) 0.0001(10) 0.0111(11) 0.0014(10)
C3 0.0234(14) 0.0134(13) 0.0154(13) 0.0010(10) 0.0109(11) 0.0009(10)
C4 0.0315(16) 0.0137(13) 0.0156(13) 0.0008(10) 0.0127(13) 0.0028(11)
C5 0.0274(15) 0.0139(13) 0.0158(13) -0.0024(10) 0.0107(12) -0.0008(11)
C6 0.0229(14) 0.0188(14) 0.0141(13) 0.0005(10) 0.0089(12) 0.0015(11)
C7 0.0293(16) 0.0144(13) 0.0167(13) 0.0015(10) 0.0117(12) 0.0028(11)
C8 0.0266(15) 0.0118(13) 0.0162(13) 0.0005(10) 0.0129(12) 0.0003(10)
C9 0.0228(14) 0.0124(12) 0.0143(12) -0.0004(10) 0.0081(11) -0.0006(10)
C10 0.0319(19) 0.0292(18) 0.0307(18) 0.0076(14) 0.0045(15) 0.0039(14)
C11 0.036(2) 0.036(2) 0.037(2) 0.0154(16) 0.0093(17) 0.0095(16)
C12 0.0286(18) 0.052(2) 0.0232(16) 0.0068(16) 0.0049(14) 0.0084(16)
C13 0.041(2) 0.044(2) 0.033(2) -0.0055(17) -0.0008(18) 0.0053(18)
C14 0.036(2) 0.034(2) 0.0303(18) 0.0013(16) 0.0028(16) 0.0066(16)
N15 0.042(2) 0.054(2) 0.0312(18) 0.0089(16) -0.0014(16) 0.0087(17)
N16 0.041(2) 0.055(2) 0.0302(18) 0.0136(17) -0.0041(15) 0.0043(17)
C17 0.0265(17) 0.050(2) 0.0214(16) 0.0107(15) 0.0044(14) 0.0044(16)
C18 0.036(2) 0.044(2) 0.0276(19) 0.0080(16) -0.0008(17) -0.0073(16)
C19 0.0320(18) 0.0312(18) 0.0218(16) 0.0047(14) 0.0022(14) -0.0036(15)
C20 0.0259(16) 0.0270(16) 0.0209(14) 0.0036(12) 0.0083(13) 0.0048(13)
C21 0.0356(19) 0.0332(18) 0.0272(17) 0.0101(14) 0.0120(15) 0.0109(15)
O9 0.062(2) 0.0531(19) 0.0407(17) 0.0032(13) 0.0271(16) 0.0026(15)
O11 0.085(5) 0.113(6) 0.090(5) 0.000 0.037(4) 0.000
O12 0.082(4) 0.216(7) 0.088(4) -0.033(4) 0.032(3) -0.063(4)
O10 0.094(4) 0.196(7) 0.079(4) 0.004(4) 0.037(3) -0.024(4)
O14 0.102(4) 0.195(7) 0.083(4) 0.040(4) 0.032(3) 0.053(4)
O13 0.139(6) 0.189(7) 0.185(7) 0.017(6) 0.121(6) 0.029(5)
O15 0.119(5) 0.179(7) 0.140(5) -0.014(5) 0.066(4) -0.062(5)

loop_
_atom_type_symbol
_atom_type_description
_atom_type_scat_dispersion_real
_atom_type_scat_dispersion_imag
_atom_type_scat_source
C C 0.0033 0.0016 'International Tables Vol C Tables 4.2.6.8 and 6.1.1.4'
H H 0.0000 0.0000 'International Tables Vol C Tables 4.2.6.8 and 6.1.1.4'
N N 0.0061 0.0033 'International Tables Vol C Tables 4.2.6.8 and 6.1.1.4'
Ni Ni 0.3393 1.1124 'International Tables Vol C Tables 4.2.6.8 and 6.1.1.4'
O O 0.0106 0.0060 'International Tables Vol C Tables 4.2.6.8 and 6.1.1.4'

loop_
_geom_angle_atom_site_label_1
_geom_angle_atom_site_label_2
_geom_angle_atom_site_label_3
_geom_angle
_geom_angle_site_symmetry_1
_geom_angle_site_symmetry_3
O1 Ni1 O1 180.0 7_566 .
O1 Ni1 O2 91.58(8) 7_566 7_566
O1 Ni1 O2 88.42(8) . 7_566
O1 Ni1 O2 88.42(8) 7_566 .
O1 Ni1 O2 91.58(8) . .
O2 Ni1 O2 180.000(1) 7_566 .
O1 Ni1 N3 87.82(10) 7_566 8_465
O1 Ni1 N3 92.18(10) . 8_465
O2 Ni1 N3 88.11(10) 7_566 8_465
O2 Ni1 N3 91.89(10) . 8_465
O1 Ni1 N3 92.19(10) 7_566 2_656
O1 Ni1 N3 87.81(10) . 2_656
O2 Ni1 N3 91.89(10) 7_566 2_656
O2 Ni1 N3 88.11(10) . 2_656
N3 Ni1 N3 180.000(1) 8_465 2_656
O6 Ni2 N2 99.60(11) . .
O6 Ni2 O7 90.58(10) . .
N2 Ni2 O7 87.54(11) . .
O6 Ni2 O4 162.20(10) . 1_565
N2 Ni2 O4 98.16(11) . 1_565
O7 Ni2 O4 89.04(10) . 1_565
O6 Ni2 O5 99.90(9) . 1_565
N2 Ni2 O5 160.35(10) . 1_565
O7 Ni2 O5 89.91(10) . 1_565
O4 Ni2 O5 62.30(9) 1_565 1_565
O6 Ni2 N1 88.01(10) . 4
N2 Ni2 N1 91.89(11) . 4
O7 Ni2 N1 178.37(10) . 4
O4 Ni2 N1 92.55(10) 1_565 4
O5 Ni2 N1 91.14(10) 1_565 4
O6 Ni2 C4 131.07(10) . 1_565
N2 Ni2 C4 129.32(11) . 1_565
O7 Ni2 C4 90.65(10) . 1_565
O4 Ni2 C4 31.16(10) 1_565 1_565
O5 Ni2 C4 31.19(9) 1_565 1_565
N1 Ni2 C4 90.90(10) 4 1_565
C9 O1 Ni1 137.09(19) . .
C1 O2 Ni1 114.11(18) . .
C19 N3 C20 117.5(3) . .
C19 N3 Ni1 120.7(2) . 2_656
C20 N3 Ni1 121.7(2) . 2_656
C4 O4 Ni2 89.67(18) . 1_545
C4 O5 Ni2 88.01(18) . 1_545
C9 O6 Ni2 131.09(19) . .
Ni2 O7 H7A 109.5 . .
Ni2 O7 H7B 109.3 . .
H7A O7 H7B 104.5 . .
C6 N1 Ni2 115.6(2) . 4_545
C6 N1 H1A 108.4 . .
Ni2 N1 H1A 108.4 4_545 .
C6 N1 H1B 108.4 . .
Ni2 N1 H1B 108.4 4_545 .
H1A N1 H1B 107.5 . .
C14 N2 C10 118.0(3) . .
C14 N2 Ni2 119.1(2) . .
C10 N2 Ni2 122.7(2) . .
O8 C1 O2 125.7(3) . .
O8 C1 C2 119.0(3) . .
O2 C1 C2 115.3(3) . .
C3 C2 C8 118.3(3) . .
C3 C2 C1 122.4(2) . .
C8 C2 C1 119.2(2) . .
C5 C3 C2 120.8(3) . .
C5 C3 C4 117.9(2) . .
C2 C3 C4 121.3(2) . .
O4 C4 O5 119.8(3) . .
O4 C4 C3 119.7(3) . .
O5 C4 C3 120.4(3) . .
O4 C4 Ni2 59.17(15) . 1_545
O5 C4 Ni2 60.80(15) . 1_545
C3 C4 Ni2 173.9(2) . 1_545
C6 C5 C3 120.3(3) . .
C6 C5 H5 119.8 . .
C3 C5 H5 119.8 . .
C7 C6 C5 119.6(3) . .
C7 C6 N1 120.5(3) . .
C5 C6 N1 119.9(3) . .
C6 C7 C8 120.3(3) . .
C6 C7 H7 119.8 . .
C8 C7 H7 119.8 . .
C7 C8 C2 120.7(2) . .
C7 C8 C9 118.6(2) . .
C2 C8 C9 120.7(3) . .
O6 C9 O1 124.1(3) . .
O6 C9 C8 116.2(3) . .
O1 C9 C8 119.7(2) . .
N2 C10 C11 122.7(4) . .
N2 C10 H10 118.7 . .
C11 C10 H10 118.7 . .
C12 C11 C10 118.4(4) . .
C12 C11 H11 120.8 . .
C10 C11 H11 120.8 . .
C13 C12 C11 119.3(4) . .
C13 C12 N15 117.2(4) . .
C11 C12 N15 123.5(4) . .
C12 C13 C14 119.6(4) . .
C12 C13 H13 120.2 . .
C14 C13 H13 120.2 . .
N2 C14 C13 121.9(4) . .
N2 C14 H14 119.0 . .
C13 C14 H14 119.0 . .
N16 N15 C12 114.6(4) . .
N15 N16 C17 115.0(4) . .
C18 C17 C21 119.8(3) . .
C18 C17 N16 115.5(4) . .
C21 C17 N16 124.6(4) . .
C19 C18 C17 118.6(4) . .
C19 C18 H18 120.7 . .
C17 C18 H18 120.7 . .
N3 C19 C18 122.8(4) . .
N3 C19 H19 118.6 . .
C18 C19 H19 118.6 . .
N3 C20 C21 123.5(3) . .
N3 C20 H20 118.2 . .
C21 C20 H20 118.2 . .
C20 C21 C17 117.7(3) . .
C20 C21 H21 121.1 . .
C17 C21 H21 121.1 . .
H9A O9 H9B 109.5 . .
H12A O12 H12B 104.5 . .
H10A O10 H10B 104.5 . .
H14A O14 H14B 104.5 . .
H13A O13 H13B 104.5 . .

loop_
_geom_bond_atom_site_label_1
_geom_bond_atom_site_label_2
_geom_bond_distance
_geom_bond_site_symmetry_2
Ni1 O1 2.071(2) 7_566
Ni1 O1 2.071(2) .
Ni1 O2 2.101(2) 7_566
Ni1 O2 2.101(2) .
Ni1 N3 2.104(2) 8_465
Ni1 N3 2.104(2) 2_656
Ni2 O6 2.016(2) .
Ni2 N2 2.068(3) .
Ni2 O7 2.087(3) .
Ni2 O4 2.095(2) 1_565
Ni2 O5 2.130(2) 1_565
Ni2 N1 2.132(3) 4
Ni2 C4 2.439(3) 1_565
O1 C9 1.265(4) .
O2 C1 1.278(4) .
N3 C19 1.337(5) .
N3 C20 1.343(4) .
N3 Ni1 2.104(2) 2_656
O4 C4 1.262(4) .
O4 Ni2 2.095(2) 1_545
O5 C4 1.264(4) .
O5 Ni2 2.130(2) 1_545
O6 C9 1.252(4) .
O7 H7A 0.8501 .
O7 H7B 0.8502 .
O8 C1 1.218(4) .
N1 C6 1.426(4) .
N1 Ni2 2.132(3) 4_545
N1 H1A 0.9000 .
N1 H1B 0.9000 .
N2 C14 1.339(5) .
N2 C10 1.341(5) .
C1 C2 1.519(4) .
C2 C3 1.398(4) .
C2 C8 1.400(4) .
C3 C5 1.392(4) .
C3 C4 1.492(4) .
C4 Ni2 2.439(3) 1_545
C5 C6 1.391(4) .
C5 H5 0.9300 .
C6 C7 1.381(4) .
C7 C8 1.398(4) .
C7 H7 0.9300 .
C8 C9 1.499(4) .
C10 C11 1.379(5) .
C10 H10 0.9300 .
C11 C12 1.371(6) .
C11 H11 0.9300 .
C12 C13 1.363(6) .
C12 N15 1.434(5) .
C13 C14 1.376(5) .
C13 H13 0.9300 .
C14 H14 0.9300 .
N15 N16 1.184(6) .
N16 C17 1.446(5) .
C17 C18 1.377(6) .
C17 C21 1.377(6) .
C18 C19 1.373(5) .
C18 H18 0.9300 .
C19 H19 0.9300 .
C20 C21 1.373(5) .
C20 H20 0.9300 .
C21 H21 0.9300 .
O9 H9A 0.8499 .
O9 H9B 0.8499 .
O12 H12A 0.8501 .
O12 H12B 0.8499 .
O10 H10A 0.8499 .
O10 H10B 0.8501 .
O14 H14A 0.8499 .
O14 H14B 0.8500 .
O13 H13A 0.8501 .
O13 H13B 0.8501 .

loop_
_geom_torsion_atom_site_label_1
_geom_torsion_atom_site_label_2
_geom_torsion_atom_site_label_3
_geom_torsion_atom_site_label_4
_geom_torsion
_geom_torsion_site_symmetry_1
_geom_torsion_site_symmetry_4
O1 Ni1 O1 C9 74(100) 7_566 .
O2 Ni1 O1 C9 -128.7(3) 7_566 .
O2 Ni1 O1 C9 51.3(3) . .
N3 Ni1 O1 C9 -40.6(3) 8_465 .
N3 Ni1 O1 C9 139.4(3) 2_656 .
O1 Ni1 O2 C1 175.7(2) 7_566 .
O1 Ni1 O2 C1 -4.3(2) . .
O2 Ni1 O2 C1 -38(22) 7_566 .
N3 Ni1 O2 C1 87.9(2) 8_465 .
N3 Ni1 O2 C1 -92.1(2) 2_656 .
N2 Ni2 O6 C9 63.4(3) . .
O7 Ni2 O6 C9 -24.2(3) . .
O4 Ni2 O6 C9 -112.8(4) 1_565 .
O5 Ni2 O6 C9 -114.2(3) 1_565 .
N1 Ni2 O6 C9 155.0(3) 4 .
C4 Ni2 O6 C9 -115.5(3) 1_565 .
O6 Ni2 N2 C14 -179.9(3) . .
O7 Ni2 N2 C14 -89.8(3) . .
O4 Ni2 N2 C14 -1.1(3) 1_565 .
O5 Ni2 N2 C14 -6.9(5) 1_565 .
N1 Ni2 N2 C14 91.8(3) 4 .
C4 Ni2 N2 C14 -0.9(4) 1_565 .
O6 Ni2 N2 C10 -5.3(3) . .
O7 Ni2 N2 C10 84.9(3) . .
O4 Ni2 N2 C10 173.5(3) 1_565 .
O5 Ni2 N2 C10 167.7(3) 1_565 .
N1 Ni2 N2 C10 -93.6(3) 4 .
C4 Ni2 N2 C10 173.7(3) 1_565 .
Ni1 O2 C1 O8 104.3(3) . .
Ni1 O2 C1 C2 -73.4(3) . .
O8 C1 C2 C3 99.8(4) . .
O2 C1 C2 C3 -82.3(3) . .
O8 C1 C2 C8 -82.5(4) . .
O2 C1 C2 C8 95.4(3) . .
C8 C2 C3 C5 -0.1(4) . .
C1 C2 C3 C5 177.6(3) . .
C8 C2 C3 C4 178.2(3) . .
C1 C2 C3 C4 -4.1(4) . .
Ni2 O4 C4 O5 4.2(3) 1_545 .
Ni2 O4 C4 C3 -173.0(2) 1_545 .
Ni2 O5 C4 O4 -4.1(3) 1_545 .
Ni2 O5 C4 C3 173.1(3) 1_545 .
C5 C3 C4 O4 157.2(3) . .
C2 C3 C4 O4 -21.1(4) . .
C5 C3 C4 O5 -20.0(4) . .
C2 C3 C4 O5 161.6(3) . .
C5 C3 C4 Ni2 79(2) . 1_545
C2 C3 C4 Ni2 -99(2) . 1_545
C2 C3 C5 C6 1.5(4) . .
C4 C3 C5 C6 -176.8(3) . .
C3 C5 C6 C7 -1.1(5) . .
C3 C5 C6 N1 176.2(3) . .
Ni2 N1 C6 C7 95.5(3) 4_545 .
Ni2 N1 C6 C5 -81.8(3) 4_545 .
C5 C6 C7 C8 -0.9(5) . .
N1 C6 C7 C8 -178.1(3) . .
C6 C7 C8 C2 2.3(5) . .
C6 C7 C8 C9 -177.4(3) . .
C3 C2 C8 C7 -1.8(4) . .
C1 C2 C8 C7 -179.6(3) . .
C3 C2 C8 C9 177.9(3) . .
C1 C2 C8 C9 0.1(4) . .
Ni2 O6 C9 O1 1.8(5) . .
Ni2 O6 C9 C8 -178.3(2) . .
Ni1 O1 C9 O6 174.0(2) . .
Ni1 O1 C9 C8 -6.0(5) . .
C7 C8 C9 O6 -46.0(4) . .
C2 C8 C9 O6 134.2(3) . .
C7 C8 C9 O1 133.9(3) . .
C2 C8 C9 O1 -45.9(4) . .
C14 N2 C10 C11 -0.3(6) . .
Ni2 N2 C10 C11 -175.0(3) . .
N2 C10 C11 C12 -0.5(7) . .
C10 C11 C12 C13 0.9(7) . .
C10 C11 C12 N15 -179.8(4) . .
C11 C12 C13 C14 -0.5(8) . .
N15 C12 C13 C14 -179.8(4) . .
C10 N2 C14 C13 0.7(7) . .
Ni2 N2 C14 C13 175.6(4) . .
C12 C13 C14 N2 -0.4(8) . .
C13 C12 N15 N16 178.4(5) . .
C11 C12 N15 N16 -1.0(7) . .
C12 N15 N16 C17 179.5(4) . .
N15 N16 C17 C18 178.2(5) . .
N15 N16 C17 C21 -3.2(7) . .
C21 C17 C18 C19 1.4(7) . .
N16 C17 C18 C19 -179.9(4) . .
C20 N3 C19 C18 0.0(6) . .
Ni1 N3 C19 C18 -177.6(4) 2_656 .
C17 C18 C19 N3 -1.2(7) . .
C19 N3 C20 C21 1.0(5) . .
Ni1 N3 C20 C21 178.6(3) 2_656 .
N3 C20 C21 C17 -0.7(6) . .
C18 C17 C21 C20 -0.6(6) . .
N16 C17 C21 C20 -179.1(4) . .
